data_1504139
loop_
_publ_author_name
'Isobe, Hiroyuki'
'Hitosugi, Shunpei'
'Matsuno, Taisuke'
'Iwamoto, Takeaki'
'Ichikawa, Junji'

_publ_section_title
;
 Concise synthesis of halogenated chrysenes ([4]phenacenes) that favor
 pi-stack packing in single crystals.
;
_journal_issue 17
_journal_name_full 'Organic letters'
_journal_page_first 4026
_journal_page_last 4028
_journal_paper_doi 10.1021/ol901693y
_journal_volume 11
_journal_year 2009
_chemical_formula_sum 'C20 H14 Br2'
_chemical_formula_weight 414.13
_chemical_name_systematic
;

 ?

;
_space_group_IT_number 14
_symmetry_cell_setting monoclinic
_symmetry_space_group_name_Hall '-P 2ybc'
_symmetry_space_group_name_H-M 'P 1 21/c 1'
_atom_sites_solution_hydrogens geom
_atom_sites_solution_primary direct
_atom_sites_solution_secondary difmap
_audit_creation_method SHELXL-97
_cell_angle_alpha 90.00
_cell_angle_beta 98.955(2)
_cell_angle_gamma 90.00
_cell_formula_units_Z 2
_cell_length_a 9.4002(18)
_cell_length_b 12.978(3)
_cell_length_c 6.5114(13)
_cell_measurement_reflns_used 3425
_cell_measurement_temperature 100
_cell_measurement_theta_max 27.76
_cell_measurement_theta_min 2.19
_cell_volume 784.7(3)
_computing_cell_refinement 'Bruker SMART'
_computing_data_collection 'Bruker SMART'
_computing_data_reduction 'Bruker SAINT'
_computing_molecular_graphics 'Bruker SHELXTL'
_computing_publication_material 'Bruker SHELXTL'
_computing_structure_refinement 'SHELXL-97 (Sheldrick, 1997)'
_computing_structure_solution 'SHELXS-97 (Sheldrick, 1990)'
_diffrn_ambient_temperature 100
_diffrn_detector_area_resol_mean 8.333
_diffrn_measured_fraction_theta_full 0.979
_diffrn_measured_fraction_theta_max 0.979
_diffrn_measurement_device_type 'CCD area detector'
_diffrn_measurement_method 'phi and omega scans'
_diffrn_radiation_monochromator graphite
_diffrn_radiation_source 'fine-focus sealed tube'
_diffrn_radiation_type MoK\a
_diffrn_radiation_wavelength 0.71073
_diffrn_reflns_av_R_equivalents 0.0250
_diffrn_reflns_av_sigmaI/netI 0.0204
_diffrn_reflns_limit_h_max 12
_diffrn_reflns_limit_h_min -12
_diffrn_reflns_limit_k_max 17
_diffrn_reflns_limit_k_min -17
_diffrn_reflns_limit_l_max 8
_diffrn_reflns_limit_l_min -8
_diffrn_reflns_number 8792
_diffrn_reflns_theta_full 27.95
_diffrn_reflns_theta_max 27.95
_diffrn_reflns_theta_min 2.19
_exptl_absorpt_coefficient_mu 5.158
_exptl_absorpt_correction_T_max 0.9039
_exptl_absorpt_correction_T_min 0.4252
_exptl_absorpt_correction_type empirical
_exptl_absorpt_process_details 'SADABS Sheldrick 1996'
_exptl_crystal_colour colorless
_exptl_crystal_density_diffrn 1.753
_exptl_crystal_density_method 'not measured'
_exptl_crystal_description needle
_exptl_crystal_F_000 408
_exptl_crystal_size_max 0.20
_exptl_crystal_size_mid 0.02
_exptl_crystal_size_min 0.02
_refine_diff_density_max 0.383
_refine_diff_density_min -0.329
_refine_diff_density_rms 0.057
_refine_ls_extinction_method none
_refine_ls_goodness_of_fit_ref 1.025
_refine_ls_hydrogen_treatment constr
_refine_ls_matrix_type full
_refine_ls_number_parameters 101
_refine_ls_number_reflns 1846
_refine_ls_number_restraints 0
_refine_ls_restrained_S_all 1.025
_refine_ls_R_factor_all 0.0395
_refine_ls_R_factor_gt 0.0257
_refine_ls_shift/su_max 0.002
_refine_ls_shift/su_mean 0.000
_refine_ls_structure_factor_coef Fsqd
_refine_ls_weighting_details 'calc w=1/[\s^2^(Fo^2^)+(0.0341P)^2^+0.2665P] where P=(Fo^2^+2Fc^2^)/3'
_refine_ls_weighting_scheme calc
_refine_ls_wR_factor_gt 0.0610
_refine_ls_wR_factor_ref 0.0664
_reflns_number_gt 1454
_reflns_number_total 1846
_reflns_threshold_expression >2sigma(I)
_cod_data_source_file ol901693y_si_001.cif
_cod_data_source_block sh002
_cod_depositor_comments
;
The following automatic conversions were performed:

'_symmetry_cell_setting' value 'Monoclinic' changed to 'monoclinic'
according to /home/saulius/struct/CIF-dictionaries/cif_core.dic
dictionary named 'cif_core.dic' version 2.4.2 from 2011-04-26.

Automatic conversion script
Id: cif_fix_values 1715 2011-07-08 13:25:40Z adriana 
;
_cod_original_sg_symbol_H-M P2(1)/c
_cod_database_code 1504139

loop_
_symmetry_equiv_pos_as_xyz
'x, y, z'
'-x, y+1/2, -z+1/2'
'-x, -y, -z'
'x, -y-1/2, z-1/2'

loop_
_atom_site_label
_atom_site_type_symbol
_atom_site_fract_x
_atom_site_fract_y
_atom_site_fract_z
_atom_site_U_iso_or_equiv
_atom_site_adp_type
_atom_site_occupancy
_atom_site_symmetry_multiplicity
_atom_site_calc_flag
_atom_site_refinement_flags
Br1 Br 0.43239(3) 0.13413(2) 1.21731(4) 0.05472(11) Uani 1 1 d .
C8 C 0.2470(2) 0.12283(15) 1.0554(3) 0.0323(4) Uani 1 1 d .
C2 C 0.0925(2) 0.06060(14) 0.7501(3) 0.0262(4) Uani 1 1 d .
C5 C -0.0268(2) 0.10786(14) 0.8234(3) 0.0271(4) Uani 1 1 d .
C6 C -0.1670(2) 0.10155(15) 0.7020(3) 0.0290(4) Uani 1 1 d .
C9 C 0.06969(19) 0.00312(15) 0.5566(3) 0.0259(4) Uani 1 1 d .
C10 C 0.1852(2) -0.04778(15) 0.4801(3) 0.0289(4) Uani 1 1 d .
H10 H 0.2788 -0.0441 0.5595 0.035 Uiso 1 1 calc R
C3 C 0.1312(2) 0.16817(16) 1.1315(3) 0.0351(5) Uani 1 1 d .
H3 H 0.1450 0.2033 1.2611 0.042 Uiso 1 1 calc R
C7 C 0.2303(2) 0.07050(15) 0.8708(3) 0.0305(4) Uani 1 1 d .
H7 H 0.3117 0.0407 0.8236 0.037 Uiso 1 1 calc R
C4 C -0.0025(2) 0.16096(15) 1.0158(3) 0.0322(4) Uani 1 1 d .
H4 H -0.0817 0.1925 1.0657 0.039 Uiso 1 1 calc R
C1 C -0.2940(2) 0.15384(18) 0.7742(4) 0.0419(5) Uani 1 1 d .
H1A H -0.3803 0.1433 0.6708 0.063 Uiso 1 1 calc R
H1B H -0.2746 0.2278 0.7910 0.063 Uiso 1 1 calc R
H1C H -0.3093 0.1244 0.9076 0.063 Uiso 1 1 calc R

loop_
_atom_site_aniso_label
_atom_site_aniso_U_11
_atom_site_aniso_U_22
_atom_site_aniso_U_33
_atom_site_aniso_U_23
_atom_site_aniso_U_13
_atom_site_aniso_U_12
Br1 0.03808(15) 0.0726(2) 0.04875(16) -0.01702(12) -0.00821(10) -0.00697(11)
C8 0.0318(10) 0.0332(11) 0.0300(10) -0.0010(8) -0.0013(8) -0.0047(8)
C2 0.0294(9) 0.0244(9) 0.0247(9) 0.0024(7) 0.0042(7) 0.0001(7)
C5 0.0319(10) 0.0249(9) 0.0250(9) 0.0028(7) 0.0061(8) 0.0012(7)
C6 0.0297(10) 0.0291(9) 0.0294(10) 0.0018(8) 0.0082(8) 0.0042(8)
C9 0.0278(9) 0.0269(9) 0.0233(9) 0.0022(7) 0.0051(7) 0.0011(7)
C10 0.0256(9) 0.0330(10) 0.0277(10) 0.0004(8) 0.0024(8) 0.0028(7)
C3 0.0448(12) 0.0327(10) 0.0273(10) -0.0047(8) 0.0037(9) -0.0021(9)
C7 0.0298(10) 0.0325(10) 0.0289(10) -0.0026(8) 0.0034(8) 0.0019(8)
C4 0.0384(11) 0.0298(10) 0.0298(10) -0.0037(8) 0.0093(8) 0.0033(8)
C1 0.0357(11) 0.0499(14) 0.0404(12) -0.0078(10) 0.0072(9) 0.0124(10)

loop_
_atom_type_symbol
_atom_type_description
_atom_type_scat_dispersion_real
_atom_type_scat_dispersion_imag
_atom_type_scat_source
C C 0.0033 0.0016 'International Tables Vol C Tables 4.2.6.8 and 6.1.1.4'
H H 0.0000 0.0000 'International Tables Vol C Tables 4.2.6.8 and 6.1.1.4'
Br Br -0.2901 2.4595 'International Tables Vol C Tables 4.2.6.8 and 6.1.1.4'

loop_
_geom_angle_atom_site_label_1
_geom_angle_atom_site_label_2
_geom_angle_atom_site_label_3
_geom_angle
_geom_angle_site_symmetry_1
C7 C8 C3 122.16(19) .
C7 C8 Br1 119.77(16) .
C3 C8 Br1 118.07(15) .
C7 C2 C5 118.44(17) .
C7 C2 C9 121.90(17) .
C5 C2 C9 119.66(17) .
C4 C5 C2 118.62(18) .
C4 C5 C6 121.63(17) .
C2 C5 C6 119.76(17) .
C10 C6 C5 119.32(17) 3_556
C10 C6 C1 120.20(18) 3_556
C5 C6 C1 120.48(18) .
C9 C9 C10 119.3(2) 3_556
C9 C9 C2 119.0(2) 3_556
C10 C9 C2 121.61(17) .
C6 C10 C9 122.84(18) 3_556
C6 C10 H10 118.6 3_556
C9 C10 H10 118.6 .
C4 C3 C8 118.54(19) .
C4 C3 H3 120.7 .
C8 C3 H3 120.7 .
C8 C7 C2 120.25(19) .
C8 C7 H7 119.9 .
C2 C7 H7 119.9 .
C3 C4 C5 121.98(19) .
C3 C4 H4 119.0 .
C5 C4 H4 119.0 .
C6 C1 H1A 109.5 .
C6 C1 H1B 109.5 .
H1A C1 H1B 109.5 .
C6 C1 H1C 109.5 .
H1A C1 H1C 109.5 .
H1B C1 H1C 109.5 .

loop_
_geom_bond_atom_site_label_1
_geom_bond_atom_site_label_2
_geom_bond_distance
_geom_bond_site_symmetry_2
Br1 C8 1.897(2) .
C8 C7 1.368(3) .
C8 C3 1.395(3) .
C2 C7 1.413(3) .
C2 C5 1.424(3) .
C2 C9 1.451(3) .
C5 C4 1.417(3) .
C5 C6 1.430(3) .
C6 C10 1.364(3) 3_556
C6 C1 1.510(3) .
C9 C9 1.402(4) 3_556
C9 C10 1.425(3) .
C10 C6 1.364(3) 3_556
C10 H10 0.9500 .
C3 C4 1.364(3) .
C3 H3 0.9500 .
C7 H7 0.9500 .
C4 H4 0.9500 .
C1 H1A 0.9800 .
C1 H1B 0.9800 .
C1 H1C 0.9800 .
